data_7249290
loop_
_publ_author_name
'Zhang, Liming'
'Yang, Chen'
'Wang, Xinhai'
'Yang, Taixin'
'Yang, Dandan'
'Dou, Yingchao'
'Niu, Jun-Long'

_publ_section_title
;
 Enantioselective electrosynthesis of inherently chiral calix[4]arenes via
 a cobalt-catalyzed aryl C--H acyloxylation
;
_journal_issue 19
_journal_name_full 'Green Chemistry'
_journal_page_first 10232
_journal_page_last 10239
_journal_paper_doi 10.1039/D4GC02877E
_journal_volume 26
_journal_year 2024
_chemical_absolute_configuration rmad
_chemical_formula_moiety 'C54 H65 N2 O8'
_chemical_formula_sum 'C54 H65 N2 O8'
_chemical_formula_weight 870.08
_space_group_crystal_system orthorhombic
_space_group_IT_number 19
_space_group_name_Hall 'P 2ac 2ab'
_space_group_name_H-M_alt 'P 21 21 21'
_atom_sites_solution_hydrogens geom
_atom_sites_solution_primary dual
_audit_creation_date 2024-03-10
_audit_creation_method
;
Olex2 1.5
(compiled 2023.08.24 svn.re1ec1418 for OlexSys, GUI svn.r6817)
;
_audit_update_record
;
2024-03-13 deposited with the CCDC.	2024-08-26 downloaded from the CCDC.
;
_cell_angle_alpha 90
_cell_angle_beta 90
_cell_angle_gamma 90
_cell_formula_units_Z 4
_cell_length_a 9.7335(2)
_cell_length_b 13.0898(4)
_cell_length_c 38.4467(11)
_cell_measurement_reflns_used 15805
_cell_measurement_temperature 200.00(10)
_cell_measurement_theta_max 72.9340
_cell_measurement_theta_min 3.5490
_cell_volume 4898.5(2)
_computing_cell_refinement 'CrysAlisPro 1.171.39.28b (Rigaku OD, 2015)'
_computing_data_collection 'CrysAlisPro 1.171.39.28b (Rigaku OD, 2015)'
_computing_data_reduction 'CrysAlisPro 1.171.39.28b (Rigaku OD, 2015)'
_computing_molecular_graphics 'Olex2 1.5 (Dolomanov et al., 2009)'
_computing_publication_material 'Olex2 1.5 (Dolomanov et al., 2009)'
_computing_structure_refinement 'SHELXL 2018/3 (Sheldrick, 2015)'
_computing_structure_solution 'SHELXT 2018/2 (Sheldrick, 2018)'
_diffrn_ambient_environment N~2~
_diffrn_ambient_temperature 200.00(10)
_diffrn_detector 'CCD plate'
_diffrn_measured_fraction_theta_full 1.000
_diffrn_measured_fraction_theta_max 0.988
_diffrn_measurement_details
;
List of Runs (angles in degrees, time in seconds):

  # Type    Start    End  Width  t~exp~   \w     \q     \k     \f   Frames
#--------------------------------------------------------------------------
  1  \w    -81.00 -38.00   0.50    0.50    --    0.00 -57.00   0.00   86
  2  \w    -89.00  16.00   0.50    0.50    --    0.00 -38.00-120.00  210
  3  \w     60.00  85.00   0.50    0.50    --    0.00  38.00-120.00   50
  4  \w    -21.00  38.00   0.50    0.50    --    0.00  38.00-120.00  118
  5  \w    -17.00  25.00   0.50    0.50    --    0.00 -57.00   0.00   84
  6  \w     51.00  76.00   0.50    0.50    --    0.00  38.00 -90.00   50
  7  \w      8.00 119.00   0.50    7.00    --   96.90 -61.00   0.00  222
  8  \w     27.00 131.00   0.50    7.00    --   96.90 -82.00 -90.00  208
  9  \w     25.00  79.00   0.50    7.00    --   96.90 -30.00 120.00  108
 10  \w    139.00 185.00   0.50    7.00    --   96.90  45.00-150.00   92
 11  \w     10.00 131.00   0.50    7.00    --   96.90 -82.00 120.00  242
 12  \w    139.00 185.00   0.50    7.00    --   96.90  15.00 120.00   92
 13  \w      8.00 122.00   0.50    7.00    --   96.90 -61.00 -90.00  228
 14  \w     49.00 126.00   0.50    7.00    --   96.90 -82.00  30.00  154
 15  \w     77.00 103.00   0.50    7.00    --   96.90 -82.00-150.00   52
 16  \w     61.00 184.00   0.50    7.00    --   96.90  15.00-120.00  246
 17  \w     40.00  74.00   0.50    7.00    --   96.90 -82.00-150.00   68
 18  \w     61.00 185.00   0.50    7.00    --   96.90  15.00-180.00  248
 19  \w     78.00 103.00   0.50    7.00    --   96.90 -82.00 -30.00   50
 20  \w     93.00 118.00   0.50    7.00    --   96.90 -30.00 120.00   50
 21  \w    146.00 178.00   0.50    7.00    --   96.90  82.00  90.00   64
 22  \w     61.00  98.00   0.50    7.00    --   96.90 -82.00-180.00   74
 23  \w     77.00 102.00   0.50    7.00    --   96.90 -82.00 -60.00   50
 24  \w     46.00 101.00   0.50    7.00    --   96.90 -82.00 150.00  110
 25  \w     87.00 112.00   0.50    7.00    --   96.90  82.00  90.00   50
;
_diffrn_measurement_device 'four-circle diffractometer'
_diffrn_measurement_device_type 'XtaLAB AFC12 (RINC): Kappa single'
_diffrn_measurement_method '\w scans'
_diffrn_orient_matrix_type 'CrysAlisPro convention (1999,Acta A55,543-557)'
_diffrn_orient_matrix_UB_11 -0.0614632000
_diffrn_orient_matrix_UB_12 -0.0764220000
_diffrn_orient_matrix_UB_13 -0.0261906000
_diffrn_orient_matrix_UB_21 0.0438493000
_diffrn_orient_matrix_UB_22 -0.0892998000
_diffrn_orient_matrix_UB_23 0.0236028000
_diffrn_orient_matrix_UB_31 -0.1391701000
_diffrn_orient_matrix_UB_32 0.0055472000
_diffrn_orient_matrix_UB_33 0.0190291000
_diffrn_radiation_monochromator graphite
_diffrn_radiation_probe x-ray
_diffrn_radiation_type 'Cu K\a'
_diffrn_radiation_wavelength 1.54184
_diffrn_reflns_av_R_equivalents 0.0611
_diffrn_reflns_av_unetI/netI 0.0393
_diffrn_reflns_Laue_measured_fraction_full 1.000
_diffrn_reflns_Laue_measured_fraction_max 0.988
_diffrn_reflns_limit_h_max 6
_diffrn_reflns_limit_h_min -12
_diffrn_reflns_limit_k_max 15
_diffrn_reflns_limit_k_min -16
_diffrn_reflns_limit_l_max 47
_diffrn_reflns_limit_l_min -46
_diffrn_reflns_number 54476
_diffrn_reflns_point_group_measured_fraction_full 1.000
_diffrn_reflns_point_group_measured_fraction_max 0.979
_diffrn_reflns_theta_full 67.684
_diffrn_reflns_theta_max 74.597
_diffrn_reflns_theta_min 3.567
_diffrn_source 'fine-focus sealed X-ray tube'
_diffrn_source_type 'Enhance (Cu) X-ray Source'
_exptl_absorpt_coefficient_mu 0.627
_exptl_absorpt_correction_T_max 1.00000
_exptl_absorpt_correction_T_min 0.45677
_exptl_absorpt_correction_type multi-scan
_exptl_absorpt_process_details
;
CrysAlisPro 1.171.39.28b (Rigaku Oxford Diffraction, 2015)
Empirical absorption correction using spherical harmonics,
 implemented in SCALE3 ABSPACK scaling algorithm.
;
_exptl_crystal_colour 'clear light brown'
_exptl_crystal_colour_lustre clear
_exptl_crystal_colour_modifier light
_exptl_crystal_colour_primary brown
_exptl_crystal_density_diffrn 1.180
_exptl_crystal_description block
_exptl_crystal_F_000 1868
_exptl_crystal_size_max 0.2
_exptl_crystal_size_mid 0.12
_exptl_crystal_size_min 0.11
_refine_diff_density_max 0.585
_refine_diff_density_min -0.470
_refine_diff_density_rms 0.051
_refine_ls_abs_structure_details
;
 Flack x determined using 3233 quotients [(I+)-(I-)]/[(I+)+(I-)]
 (Parsons, Flack and Wagner, Acta Cryst. B69 (2013) 249-259).
;
_refine_ls_abs_structure_Flack -0.04(8)
_refine_ls_extinction_method none
_refine_ls_goodness_of_fit_ref 1.051
_refine_ls_hydrogen_treatment constr
_refine_ls_matrix_type full
_refine_ls_number_parameters 583
_refine_ls_number_reflns 9828
_refine_ls_number_restraints 0
_refine_ls_restrained_S_all 1.051
_refine_ls_R_factor_all 0.0666
_refine_ls_R_factor_gt 0.0552
_refine_ls_shift/su_max 0.002
_refine_ls_shift/su_mean 0.000
_refine_ls_structure_factor_coef Fsqd
_refine_ls_weighting_details 'w=1/[\s^2^(Fo^2^)+(0.0993P)^2^+1.0275P] where P=(Fo^2^+2Fc^2^)/3'
_refine_ls_weighting_scheme calc
_refine_ls_wR_factor_gt 0.1530
_refine_ls_wR_factor_ref 0.1636
_reflns_Friedel_coverage 0.770
_reflns_Friedel_fraction_full 1.000
_reflns_Friedel_fraction_max 0.967
_reflns_number_gt 8384
_reflns_number_total 9828
_reflns_threshold_expression 'I > 2\s(I)'
_cod_data_source_file d4gc02877e2.cif
_cod_data_source_block exp_20437_1_200_00
_cod_depositor_comments 'Adding full bibliography for 7249290.cif.'
_cod_database_code 7249290
_shelx_shelxl_version_number 2018/3
_shelx_space_group_comment
;
The symmetry employed for this shelxl refinement is uniquely defined
by the following loop, which should always be used as a source of
symmetry information in preference to the above space-group names.
They are only intended as comments.
;
_shelx_estimated_absorpt_t_max 0.934
_shelx_estimated_absorpt_t_min 0.885
_olex2_refinement_description
;
1. Fixed Uiso
 At 1.2 times of:
  All C(H) groups, All C(H,H) groups
 At 1.5 times of:
  All C(H,H,H) groups
2.a Ternary CH refined with riding coordinates:
 C30(H30)
2.b Secondary CH2 refined with riding coordinates:
 C7(H7A,H7B), C14(H14A,H14B), C21(H21A,H21B), C28(H28A,H28B), C31(H31A,H31B),
 C32(H32A,H32B), C34(H34A,H34B), C35(H35A,H35B), C43(H43A,H43B), C44(H44A,H44B),
  C46(H46A,H46B), C47(H47A,H47B), C49(H49A,H49B), C50(H50A,H50B), C52(H52A,
 H52B), C53(H53A,H53B)
2.c Aromatic/amide H refined with riding coordinates:
 C3(H3), C11(H11), C12(H12), C13(H13), C18(H18), C19(H19), C20(H20), C25(H25),
 C26(H26), C27(H27), C39(H39), C40(H40), C41(H41), C42(H42)
2.d Idealised Me refined as rotating group:
 C33(H33A,H33B,H33C), C36(H36A,H36B,H36C), C45(H45A,H45B,H45C), C48(H48A,H48B,
 H48C), C51(H51A,H51B,H51C), C54(H54A,H54B,H54C)
;
_olex2_submission_special_instructions 'No special instructions were received'
_oxdiff_exptl_absorpt_empirical_details
;
Empirical correction (ABSPACK) includes:
- Absorption correction using spherical harmonics
- Frame scaling
;
_oxdiff_exptl_absorpt_empirical_full_max 1.819
_oxdiff_exptl_absorpt_empirical_full_min 0.560

loop_
_space_group_symop_operation_xyz
'x, y, z'
'-x+1/2, -y, z+1/2'
'-x, y+1/2, -z+1/2'
'x+1/2, -y+1/2, -z'

loop_
_atom_site_label
_atom_site_type_symbol
_atom_site_fract_x
_atom_site_fract_y
_atom_site_fract_z
_atom_site_U_iso_or_equiv
_atom_site_adp_type
_atom_site_occupancy
_atom_site_site_symmetry_order
_atom_site_calc_flag
_atom_site_refinement_flags_posn
_atom_site_refinement_flags_adp
_atom_site_refinement_flags_occupancy
_atom_site_disorder_assembly
_atom_site_disorder_group
C1 C 0.5063(3) 0.6069(2) 0.60740(8) 0.0363(7) Uani 1 1 d . . . . .
C2 C 0.5535(3) 0.6547(2) 0.63755(9) 0.0371(7) Uani 1 1 d . . . . .
C3 C 0.4849(4) 0.6339(3) 0.66857(9) 0.0403(7) Uani 1 1 d . . . . .
H3 H 0.513540 0.667754 0.689190 0.048 Uiso 1 1 calc R U . . .
C4 C 0.3767(4) 0.5657(3) 0.67037(9) 0.0385(7) Uani 1 1 d . . . . .
C5 C 0.3311(3) 0.5213(2) 0.63950(8) 0.0361(7) Uani 1 1 d . . . . .
C6 C 0.3953(3) 0.5402(2) 0.60752(8) 0.0358(7) Uani 1 1 d . . . . .
C7 C 0.3248(4) 0.5261(3) 0.70489(9) 0.0459(8) Uani 1 1 d . . . . .
H7A H 0.223416 0.520482 0.704284 0.055 Uiso 1 1 calc R U . . .
H7B H 0.350188 0.574267 0.723656 0.055 Uiso 1 1 calc R U . . .
C8 C 0.3873(4) 0.4220(3) 0.71215(8) 0.0432(8) Uani 1 1 d . . . . .
C9 C 0.3077(4) 0.3371(3) 0.72088(8) 0.0420(7) Uani 1 1 d . . . . .
C10 C 0.3649(4) 0.2397(3) 0.72383(8) 0.0473(9) Uani 1 1 d . . . . .
C11 C 0.5065(4) 0.2301(4) 0.71995(10) 0.0562(10) Uani 1 1 d . . . . .
H11 H 0.547850 0.164729 0.722252 0.067 Uiso 1 1 calc R U . . .
C12 C 0.5877(5) 0.3134(4) 0.71288(11) 0.0592(11) Uani 1 1 d . . . . .
H12 H 0.684498 0.305545 0.711088 0.071 Uiso 1 1 calc R U . . .
C13 C 0.5287(4) 0.4085(3) 0.70836(10) 0.0508(9) Uani 1 1 d . . . . .
H13 H 0.585048 0.465354 0.702619 0.061 Uiso 1 1 calc R U . . .
C14 C 0.2776(5) 0.1443(3) 0.72800(10) 0.0548(9) Uani 1 1 d . . . . .
H14A H 0.301298 0.109164 0.750001 0.066 Uiso 1 1 calc R U . . .
H14B H 0.179118 0.162951 0.728738 0.066 Uiso 1 1 calc R U . . .
C15 C 0.3051(4) 0.0746(3) 0.69745(10) 0.0482(8) Uani 1 1 d . . . . .
C16 C 0.2610(4) 0.1012(3) 0.66406(9) 0.0438(8) Uani 1 1 d . . . . .
C17 C 0.3168(4) 0.0553(3) 0.63435(10) 0.0463(8) Uani 1 1 d . . . . .
C18 C 0.4087(4) -0.0250(3) 0.63914(12) 0.0549(10) Uani 1 1 d . . . . .
H18 H 0.448263 -0.056898 0.619332 0.066 Uiso 1 1 calc R U . . .
C19 C 0.4436(4) -0.0593(3) 0.67163(13) 0.0591(11) Uani 1 1 d . . . . .
H19 H 0.501010 -0.117561 0.674183 0.071 Uiso 1 1 calc R U . . .
C20 C 0.3947(5) -0.0087(3) 0.70068(12) 0.0582(10) Uani 1 1 d . . . . .
H20 H 0.422308 -0.030681 0.723163 0.070 Uiso 1 1 calc R U . . .
C21 C 0.2849(4) 0.0985(3) 0.59867(10) 0.0502(9) Uani 1 1 d . . . . .
H21A H 0.187664 0.120589 0.597824 0.060 Uiso 1 1 calc R U . . .
H21B H 0.298325 0.044872 0.580846 0.060 Uiso 1 1 calc R U . . .
C22 C 0.3780(4) 0.1893(3) 0.59063(9) 0.0425(8) Uani 1 1 d . . . . .
C23 C 0.3244(3) 0.2862(3) 0.58354(8) 0.0376(7) Uani 1 1 d . . . . .
C24 C 0.4102(3) 0.3705(3) 0.57914(8) 0.0374(7) Uani 1 1 d . . . . .
C25 C 0.5511(4) 0.3558(3) 0.58005(10) 0.0467(8) Uani 1 1 d . . . . .
H25 H 0.610871 0.412359 0.576769 0.056 Uiso 1 1 calc R U . . .
C26 C 0.6057(4) 0.2597(3) 0.58570(11) 0.0544(10) Uani 1 1 d . . . . .
H26 H 0.702388 0.249934 0.585585 0.065 Uiso 1 1 calc R U . . .
C27 C 0.5191(4) 0.1781(3) 0.59148(10) 0.0512(9) Uani 1 1 d . . . . .
H27 H 0.557273 0.112694 0.596157 0.061 Uiso 1 1 calc R U . . .
C28 C 0.3530(4) 0.4781(3) 0.57596(8) 0.0391(7) Uani 1 1 d . . . . .
H28A H 0.388572 0.510702 0.554551 0.047 Uiso 1 1 calc R U . . .
H28B H 0.251516 0.475466 0.574383 0.047 Uiso 1 1 calc R U . . .
C29 C 0.5355(4) 0.6954(3) 0.55388(10) 0.0547(10) Uani 1 1 d . . . . .
C30 C 0.6362(5) 0.7125(4) 0.52484(11) 0.0582(10) Uani 1 1 d . . . . .
H30 H 0.728806 0.690379 0.533206 0.070 Uiso 1 1 calc R U . . .
C31 C 0.5974(10) 0.6450(6) 0.49366(18) 0.110(2) Uani 1 1 d . . . . .
H31A H 0.498111 0.655947 0.489536 0.132 Uiso 1 1 calc R U . . .
H31B H 0.645887 0.673845 0.473263 0.132 Uiso 1 1 calc R U . . .
C32 C 0.6188(11) 0.5382(9) 0.4925(3) 0.143(4) Uani 1 1 d . . . . .
H32A H 0.587977 0.512258 0.469631 0.172 Uiso 1 1 calc R U . . .
H32B H 0.561346 0.505506 0.510598 0.172 Uiso 1 1 calc R U . . .
C33 C 0.7650(11) 0.5076(8) 0.4980(3) 0.144(4) Uani 1 1 d . . . . .
H33A H 0.814691 0.511368 0.475886 0.216 Uiso 1 1 calc R U . . .
H33B H 0.768417 0.437441 0.506900 0.216 Uiso 1 1 calc R U . . .
H33C H 0.807873 0.553785 0.514887 0.216 Uiso 1 1 calc R U . . .
C34 C 0.6452(6) 0.8244(4) 0.51541(14) 0.0775(15) Uani 1 1 d . . . . .
H34A H 0.711433 0.831354 0.496002 0.093 Uiso 1 1 calc R U . . .
H34B H 0.554305 0.846063 0.506556 0.093 Uiso 1 1 calc R U . . .
C35 C 0.6862(12) 0.8957(5) 0.5430(2) 0.136(4) Uani 1 1 d . . . . .
H35A H 0.769993 0.868250 0.554198 0.164 Uiso 1 1 calc R U . . .
H35B H 0.612793 0.896149 0.560800 0.164 Uiso 1 1 calc R U . . .
C36 C 0.7141(15) 1.0030(6) 0.5330(4) 0.195(7) Uani 1 1 d . . . . .
H36A H 0.792837 1.005269 0.517124 0.293 Uiso 1 1 calc R U . . .
H36B H 0.734790 1.043132 0.553873 0.293 Uiso 1 1 calc R U . . .
H36C H 0.633176 1.031640 0.521384 0.293 Uiso 1 1 calc R U . . .
C37 C 0.6815(3) 0.7182(3) 0.64136(9) 0.0400(7) Uani 1 1 d . . . . .
C38 C 0.9138(3) 0.7395(2) 0.61779(9) 0.0371(7) Uani 1 1 d . . . . .
C39 C 1.1289(4) 0.7179(3) 0.59022(9) 0.0411(7) Uani 1 1 d . . . . .
H39 H 1.182328 0.688526 0.572099 0.049 Uiso 1 1 calc R U . . .
C40 C 1.1914(4) 0.7786(3) 0.61438(9) 0.0449(8) Uani 1 1 d . . . . .
H40 H 1.287568 0.790565 0.613289 0.054 Uiso 1 1 calc R U . . .
C41 C 1.1134(4) 0.8227(3) 0.64047(11) 0.0511(9) Uani 1 1 d . . . . .
H41 H 1.155532 0.866220 0.657132 0.061 Uiso 1 1 calc R U . . .
C42 C 0.9743(4) 0.8032(3) 0.64217(10) 0.0470(8) Uani 1 1 d . . . . .
H42 H 0.920115 0.833373 0.659981 0.056 Uiso 1 1 calc R U . . .
C43 C 0.0922(4) 0.4905(3) 0.63788(13) 0.0538(9) Uani 1 1 d . . . . .
H43A H 0.076094 0.515045 0.613865 0.065 Uiso 1 1 calc R U . . .
H43B H 0.081705 0.549262 0.653876 0.065 Uiso 1 1 calc R U . . .
C44 C -0.0102(4) 0.4108(3) 0.64671(12) 0.0570(10) Uani 1 1 d . . . . .
H44A H 0.007470 0.386043 0.670629 0.068 Uiso 1 1 calc R U . . .
H44B H 0.001409 0.352198 0.630673 0.068 Uiso 1 1 calc R U . . .
C45 C -0.1565(5) 0.4489(4) 0.64438(17) 0.0773(15) Uani 1 1 d . . . . .
H45A H -0.179284 0.463420 0.620049 0.116 Uiso 1 1 calc R U . . .
H45B H -0.166084 0.511450 0.658181 0.116 Uiso 1 1 calc R U . . .
H45C H -0.219064 0.396563 0.653412 0.116 Uiso 1 1 calc R U . . .
C46 C 0.1310(5) 0.3828(4) 0.76004(10) 0.0597(11) Uani 1 1 d . . . . .
H46A H 0.165235 0.453189 0.763714 0.072 Uiso 1 1 calc R U . . .
H46B H 0.173736 0.337785 0.777679 0.072 Uiso 1 1 calc R U . . .
C47 C -0.0228(5) 0.3804(4) 0.76373(12) 0.0740(14) Uani 1 1 d . . . . .
H47A H -0.048414 0.416485 0.785415 0.089 Uiso 1 1 calc R U . . .
H47B H -0.063947 0.418375 0.744051 0.089 Uiso 1 1 calc R U . . .
C48 C -0.0837(6) 0.2750(6) 0.76464(15) 0.0891(18) Uani 1 1 d . . . . .
H48A H -0.076173 0.243684 0.741563 0.134 Uiso 1 1 calc R U . . .
H48B H -0.180716 0.279282 0.771316 0.134 Uiso 1 1 calc R U . . .
H48C H -0.033991 0.233188 0.781636 0.134 Uiso 1 1 calc R U . . .
C49 C 0.0298(5) 0.1521(4) 0.67063(12) 0.0624(11) Uani 1 1 d . . . . .
H49A H -0.018992 0.214135 0.678616 0.075 Uiso 1 1 calc R U . . .
H49B H 0.034832 0.104118 0.690506 0.075 Uiso 1 1 calc R U . . .
C50 C -0.0511(6) 0.1036(4) 0.64209(14) 0.0733(13) Uani 1 1 d . . . . .
H50A H -0.003555 0.040831 0.634219 0.088 Uiso 1 1 calc R U . . .
H50B H -0.056442 0.151099 0.622109 0.088 Uiso 1 1 calc R U . . .
C51 C -0.1977(6) 0.0761(6) 0.65417(19) 0.0947(19) Uani 1 1 d . . . . .
H51A H -0.243380 0.035476 0.636150 0.142 Uiso 1 1 calc R U . . .
H51B H -0.250017 0.138956 0.658253 0.142 Uiso 1 1 calc R U . . .
H51C H -0.192845 0.036505 0.675759 0.142 Uiso 1 1 calc R U . . .
C52 C 0.1304(4) 0.2795(4) 0.54771(9) 0.0545(10) Uani 1 1 d . . . . .
H52A H 0.156543 0.209742 0.540291 0.065 Uiso 1 1 calc R U . . .
H52B H 0.170118 0.328706 0.530938 0.065 Uiso 1 1 calc R U . . .
C53 C -0.0209(5) 0.2892(6) 0.54790(12) 0.0868(19) Uani 1 1 d . . . . .
H53A H -0.046476 0.361304 0.552162 0.104 Uiso 1 1 calc R U . . .
H53B H -0.059366 0.247332 0.567010 0.104 Uiso 1 1 calc R U . . .
C54 C -0.0820(7) 0.2541(7) 0.51328(16) 0.114(3) Uani 1 1 d . . . . .
H54A H -0.046715 0.297256 0.494463 0.170 Uiso 1 1 calc R U . . .
H54B H -0.182315 0.259645 0.514214 0.170 Uiso 1 1 calc R U . . .
H54C H -0.056062 0.182864 0.508960 0.170 Uiso 1 1 calc R U . . .
N1 N 0.7791(3) 0.7064(2) 0.61578(7) 0.0405(6) Uani 1 1 d . . . . .
N2 N 0.9926(3) 0.6987(2) 0.59160(7) 0.0382(6) Uani 1 1 d . . . . .
O1 O 0.2280(2) 0.45051(17) 0.64062(6) 0.0390(5) Uani 1 1 d . . . . .
O2 O 0.1667(3) 0.3482(2) 0.72555(6) 0.0447(6) Uani 1 1 d . . . . .
O3 O 0.1669(3) 0.17962(19) 0.66041(7) 0.0487(6) Uani 1 1 d . . . . .
O4 O 0.1832(2) 0.2991(2) 0.58148(6) 0.0416(5) Uani 1 1 d . . . . .
O5 O 0.5808(2) 0.62192(17) 0.57614(6) 0.0388(5) Uani 1 1 d . . . . .
O6 O 0.4261(4) 0.7354(4) 0.55732(11) 0.0972(15) Uani 1 1 d . . . . .
O7 O 0.6999(3) 0.7716(2) 0.66669(8) 0.0579(7) Uani 1 1 d . . . . .
O8 O 0.9340(3) 0.6386(2) 0.56863(6) 0.0517(7) Uani 1 1 d . . . . .

loop_
_atom_site_aniso_label
_atom_site_aniso_U_11
_atom_site_aniso_U_22
_atom_site_aniso_U_33
_atom_site_aniso_U_23
_atom_site_aniso_U_13
_atom_site_aniso_U_12
C1 0.0334(17) 0.0406(16) 0.0348(14) 0.0023(12) 0.0019(13) -0.0006(13)
C2 0.0299(16) 0.0392(16) 0.0423(16) -0.0021(13) 0.0009(12) -0.0014(13)
C3 0.0376(18) 0.0442(17) 0.0391(16) -0.0068(13) 0.0005(13) -0.0024(14)
C4 0.0350(18) 0.0416(17) 0.0388(16) -0.0045(13) 0.0046(13) 0.0001(13)
C5 0.0338(17) 0.0361(15) 0.0384(15) -0.0002(12) -0.0003(13) -0.0014(13)
C6 0.0335(17) 0.0379(16) 0.0359(15) 0.0022(12) -0.0028(12) -0.0015(13)
C7 0.047(2) 0.053(2) 0.0371(16) -0.0044(14) 0.0051(15) -0.0044(17)
C8 0.043(2) 0.059(2) 0.0269(14) -0.0049(13) -0.0013(12) -0.0016(16)
C9 0.0428(19) 0.057(2) 0.0262(13) 0.0022(13) -0.0002(12) -0.0011(16)
C10 0.051(2) 0.063(2) 0.0283(15) 0.0050(14) -0.0028(14) 0.0032(17)
C11 0.052(2) 0.064(2) 0.053(2) 0.0076(18) -0.0084(18) 0.0109(19)
C12 0.042(2) 0.080(3) 0.056(2) 0.002(2) -0.0108(17) 0.008(2)
C13 0.040(2) 0.067(2) 0.0452(18) -0.0008(17) -0.0069(15) -0.0032(17)
C14 0.062(3) 0.061(2) 0.0415(17) 0.0107(17) 0.0034(17) 0.0013(19)
C15 0.048(2) 0.0461(19) 0.0507(19) 0.0124(15) 0.0017(16) 0.0003(16)
C16 0.043(2) 0.0394(17) 0.0492(18) 0.0058(14) 0.0022(15) -0.0007(14)
C17 0.042(2) 0.0432(18) 0.0537(19) 0.0006(15) 0.0035(16) -0.0070(15)
C18 0.046(2) 0.0444(19) 0.075(3) -0.0094(19) 0.0127(19) -0.0042(17)
C19 0.045(2) 0.044(2) 0.088(3) 0.005(2) 0.003(2) 0.0049(17)
C20 0.052(2) 0.053(2) 0.069(3) 0.018(2) -0.004(2) 0.0032(18)
C21 0.054(2) 0.049(2) 0.0476(19) -0.0071(15) 0.0056(16) -0.0127(17)
C22 0.043(2) 0.0490(19) 0.0357(15) -0.0066(13) 0.0059(13) -0.0057(15)
C23 0.0341(18) 0.0487(18) 0.0300(14) -0.0067(13) 0.0022(12) -0.0055(14)
C24 0.0354(18) 0.0482(18) 0.0287(14) -0.0042(12) 0.0026(12) -0.0052(13)
C25 0.0347(19) 0.053(2) 0.0520(19) 0.0001(16) 0.0064(15) -0.0087(15)
C26 0.035(2) 0.061(2) 0.067(2) 0.0009(19) 0.0073(17) -0.0010(17)
C27 0.045(2) 0.052(2) 0.057(2) -0.0006(16) 0.0081(16) 0.0024(17)
C28 0.0354(17) 0.0481(18) 0.0339(15) 0.0021(13) -0.0039(13) -0.0047(14)
C29 0.046(2) 0.064(2) 0.054(2) 0.0213(18) 0.0105(16) 0.0064(18)
C30 0.053(2) 0.070(3) 0.052(2) 0.0151(19) 0.0149(18) 0.006(2)
C31 0.144(7) 0.111(5) 0.075(4) -0.003(4) 0.025(4) -0.019(5)
C32 0.138(8) 0.159(9) 0.132(7) -0.054(6) -0.036(6) 0.036(7)
C33 0.178(10) 0.127(6) 0.128(7) -0.052(5) -0.044(6) 0.046(7)
C34 0.088(4) 0.076(3) 0.069(3) 0.020(2) 0.041(3) 0.006(3)
C35 0.240(10) 0.061(3) 0.109(5) -0.005(3) 0.108(6) -0.020(5)
C36 0.278(15) 0.070(4) 0.238(13) -0.018(6) 0.173(12) -0.028(7)
C37 0.0293(17) 0.0412(17) 0.0494(17) -0.0056(14) 0.0036(13) -0.0012(13)
C38 0.0305(17) 0.0389(16) 0.0419(16) -0.0010(13) 0.0022(12) -0.0027(13)
C39 0.0316(18) 0.0503(19) 0.0414(16) 0.0018(14) 0.0041(13) 0.0015(14)
C40 0.0331(18) 0.053(2) 0.0488(18) 0.0010(15) 0.0049(14) -0.0063(15)
C41 0.041(2) 0.061(2) 0.0511(19) -0.0107(17) 0.0061(16) -0.0143(17)
C42 0.039(2) 0.0508(19) 0.0510(19) -0.0113(16) 0.0078(15) -0.0081(15)
C43 0.036(2) 0.047(2) 0.078(3) 0.0011(19) -0.0007(18) -0.0032(15)
C44 0.045(2) 0.061(2) 0.065(2) -0.0022(19) 0.0028(18) -0.0089(18)
C45 0.035(2) 0.081(3) 0.116(4) 0.021(3) 0.004(2) -0.007(2)
C46 0.068(3) 0.072(3) 0.0388(18) -0.0019(17) 0.0163(18) -0.001(2)
C47 0.065(3) 0.103(4) 0.054(2) 0.008(2) 0.021(2) 0.025(3)
C48 0.065(3) 0.138(5) 0.064(3) -0.009(3) 0.014(2) -0.013(3)
C49 0.059(3) 0.067(3) 0.061(2) 0.011(2) 0.0066(19) 0.014(2)
C50 0.064(3) 0.084(3) 0.072(3) 0.017(3) -0.001(2) 0.006(2)
C51 0.048(3) 0.124(5) 0.112(5) 0.029(4) -0.009(3) -0.001(3)
C52 0.050(2) 0.077(3) 0.0371(17) -0.0055(17) -0.0069(16) -0.011(2)
C53 0.044(3) 0.167(6) 0.049(2) 0.006(3) -0.0134(19) -0.016(3)
C54 0.087(5) 0.178(7) 0.076(4) 0.005(4) -0.041(3) -0.035(5)
N1 0.0276(14) 0.0488(15) 0.0450(14) -0.0057(12) 0.0023(11) -0.0039(11)
N2 0.0376(15) 0.0431(14) 0.0338(12) 0.0000(11) 0.0000(11) -0.0016(12)
O1 0.0311(12) 0.0424(12) 0.0435(11) -0.0013(9) 0.0002(9) -0.0058(9)
O2 0.0405(14) 0.0617(15) 0.0318(11) 0.0030(10) 0.0061(9) 0.0011(11)
O3 0.0506(15) 0.0469(14) 0.0488(13) 0.0105(11) 0.0028(11) 0.0065(11)
O4 0.0296(12) 0.0591(14) 0.0361(11) -0.0077(10) -0.0016(9) -0.0063(10)
O5 0.0336(12) 0.0458(12) 0.0372(11) 0.0028(9) 0.0028(9) -0.0029(9)
O6 0.057(2) 0.122(3) 0.112(3) 0.072(3) 0.0386(19) 0.043(2)
O7 0.0382(14) 0.0671(17) 0.0685(16) -0.0315(14) 0.0117(12) -0.0136(12)
O8 0.0407(14) 0.0716(17) 0.0427(12) -0.0180(12) -0.0025(10) -0.0038(12)

loop_
_atom_type_symbol
_atom_type_description
_atom_type_scat_dispersion_real
_atom_type_scat_dispersion_imag
_atom_type_scat_source
C C 0.0181 0.0091 'International Tables Vol C Tables 4.2.6.8 and 6.1.1.4'
H H 0.0000 0.0000 'International Tables Vol C Tables 4.2.6.8 and 6.1.1.4'
N N 0.0311 0.0180 'International Tables Vol C Tables 4.2.6.8 and 6.1.1.4'
O O 0.0492 0.0322 'International Tables Vol C Tables 4.2.6.8 and 6.1.1.4'

loop_
_geom_angle_atom_site_label_1
_geom_angle_atom_site_label_2
_geom_angle_atom_site_label_3
_geom_angle
_geom_angle_site_symmetry_1
_geom_angle_site_symmetry_3
_geom_angle_publ_flag
C2 C1 O5 118.3(3) . . ?
C6 C1 C2 122.4(3) . . ?
C6 C1 O5 119.2(3) . . ?
C1 C2 C37 127.0(3) . . ?
C3 C2 C1 117.8(3) . . ?
C3 C2 C37 114.9(3) . . ?
C4 C3 C2 122.3(3) . . ?
C3 C4 C5 118.0(3) . . ?
C3 C4 C7 121.3(3) . . ?
C5 C4 C7 119.9(3) . . ?
C4 C5 C6 122.1(3) . . ?
O1 C5 C4 119.3(3) . . ?
O1 C5 C6 118.3(3) . . ?
C1 C6 C5 117.4(3) . . ?
C1 C6 C28 123.0(3) . . ?
C5 C6 C28 119.1(3) . . ?
C4 C7 C8 109.6(3) . . ?
C9 C8 C7 122.5(3) . . ?
C13 C8 C7 119.3(4) . . ?
C13 C8 C9 118.1(4) . . ?
C10 C9 C8 121.7(3) . . ?
O2 C9 C8 119.6(3) . . ?
O2 C9 C10 118.6(3) . . ?
C9 C10 C14 122.4(4) . . ?
C11 C10 C9 117.9(4) . . ?
C11 C10 C14 119.4(4) . . ?
C12 C11 C10 121.3(4) . . ?
C11 C12 C13 120.0(4) . . ?
C12 C13 C8 120.7(4) . . ?
C15 C14 C10 108.4(3) . . ?
C16 C15 C14 120.6(3) . . ?
C16 C15 C20 117.8(4) . . ?
C20 C15 C14 120.7(4) . . ?
C15 C16 C17 121.6(3) . . ?
O3 C16 C15 118.8(3) . . ?
O3 C16 C17 119.5(3) . . ?
C16 C17 C21 119.9(3) . . ?
C18 C17 C16 117.7(4) . . ?
C18 C17 C21 122.2(4) . . ?
C19 C18 C17 121.8(4) . . ?
C18 C19 C20 119.6(4) . . ?
C19 C20 C15 121.0(4) . . ?
C17 C21 C22 110.6(3) . . ?
C23 C22 C21 121.6(3) . . ?
C27 C22 C21 120.2(4) . . ?
C27 C22 C23 118.2(3) . . ?
C24 C23 C22 121.2(3) . . ?
O4 C23 C22 119.4(3) . . ?
O4 C23 C24 119.4(3) . . ?
C23 C24 C28 121.6(3) . . ?
C25 C24 C23 118.7(3) . . ?
C25 C24 C28 119.6(3) . . ?
C26 C25 C24 120.7(3) . . ?
C27 C26 C25 119.7(4) . . ?
C26 C27 C22 121.4(4) . . ?
C6 C28 C24 109.4(3) . . ?
O5 C29 C30 111.2(3) . . ?
O6 C29 C30 126.8(4) . . ?
O6 C29 O5 121.9(3) . . ?
C29 C30 C31 109.5(5) . . ?
C29 C30 C34 111.2(4) . . ?
C34 C30 C31 112.6(4) . . ?
C32 C31 C30 123.8(7) . . ?
C31 C32 C33 113.7(10) . . ?
C35 C34 C30 117.3(5) . . ?
C34 C35 C36 117.8(8) . . ?
N1 C37 C2 116.1(3) . . ?
O7 C37 C2 121.3(3) . . ?
O7 C37 N1 122.5(3) . . ?
N1 C38 C42 128.9(3) . . ?
N2 C38 C42 119.5(3) . . ?
N2 C38 N1 111.5(3) . . ?
N2 C39 C40 121.2(3) . . ?
C39 C40 C41 119.5(3) . . ?
C42 C41 C40 119.7(4) . . ?
C41 C42 C38 119.7(3) . . ?
O1 C43 C44 110.3(3) . . ?
C43 C44 C45 112.8(4) . . ?
O2 C46 C47 108.6(4) . . ?
C48 C47 C46 114.5(5) . . ?
O3 C49 C50 113.3(4) . . ?
C49 C50 C51 111.5(5) . . ?
O4 C52 C53 109.9(3) . . ?
C52 C53 C54 110.9(5) . . ?
C37 N1 C38 125.4(3) . . ?
C39 N2 C38 120.3(3) . . ?
O8 N2 C38 118.9(3) . . ?
O8 N2 C39 120.8(3) . . ?
C5 O1 C43 115.4(3) . . ?
C9 O2 C46 112.9(3) . . ?
C16 O3 C49 113.6(3) . . ?
C23 O4 C52 112.9(3) . . ?
C29 O5 C1 117.8(3) . . ?

loop_
_geom_bond_atom_site_label_1
_geom_bond_atom_site_label_2
_geom_bond_distance
_geom_bond_site_symmetry_2
_geom_bond_publ_flag
C1 C2 1.395(4) . ?
C1 C6 1.389(5) . ?
C1 O5 1.417(4) . ?
C2 C3 1.394(5) . ?
C2 C37 1.505(5) . ?
C3 C4 1.383(5) . ?
C4 C5 1.394(5) . ?
C4 C7 1.512(5) . ?
C5 C6 1.401(5) . ?
C5 O1 1.367(4) . ?
C6 C28 1.518(4) . ?
C7 C8 1.517(6) . ?
C8 C9 1.397(5) . ?
C8 C13 1.395(6) . ?
C9 C10 1.396(5) . ?
C9 O2 1.392(4) . ?
C10 C11 1.392(6) . ?
C10 C14 1.518(6) . ?
C11 C12 1.373(7) . ?
C12 C13 1.383(6) . ?
C14 C15 1.511(6) . ?
C15 C16 1.398(5) . ?
C15 C20 1.402(6) . ?
C16 C17 1.400(5) . ?
C16 O3 1.383(4) . ?
C17 C18 1.393(6) . ?
C17 C21 1.516(5) . ?
C18 C19 1.370(7) . ?
C19 C20 1.383(7) . ?
C21 C22 1.525(5) . ?
C22 C23 1.398(5) . ?
C22 C27 1.382(6) . ?
C23 C24 1.394(5) . ?
C23 O4 1.387(4) . ?
C24 C25 1.386(5) . ?
C24 C28 1.520(5) . ?
C25 C26 1.383(6) . ?
C26 C27 1.379(6) . ?
C29 C30 1.502(5) . ?
C29 O5 1.361(4) . ?
C29 O6 1.194(5) . ?
C30 C31 1.536(9) . ?
C30 C34 1.511(7) . ?
C31 C32 1.414(13) . ?
C32 C33 1.493(12) . ?
C34 C35 1.468(10) . ?
C35 C36 1.481(9) . ?
C37 N1 1.376(4) . ?
C37 O7 1.212(4) . ?
C38 C42 1.386(5) . ?
C38 N1 1.383(4) . ?
C38 N2 1.374(4) . ?
C39 C40 1.366(5) . ?
C39 N2 1.352(5) . ?
C40 C41 1.384(5) . ?
C41 C42 1.380(5) . ?
C43 C44 1.483(6) . ?
C43 O1 1.425(5) . ?
C44 C45 1.512(6) . ?
C46 C47 1.504(7) . ?
C46 O2 1.444(4) . ?
C47 C48 1.502(9) . ?
C49 C50 1.492(8) . ?
C49 O3 1.437(6) . ?
C50 C51 1.543(8) . ?
C52 C53 1.478(7) . ?
C52 O4 1.420(4) . ?
C53 C54 1.528(7) . ?
N2 O8 1.313(4) . ?
